data_7013612
loop_
_publ_author_name
'Iino, Atsushi'
'Suzuki, Takayoshi'
'Kaizaki, Sumio'

_publ_section_title
;
 Syntheses, structures, magnetic and spectroscopic properties of
 bis(pentane-2,4-dionato)chromium(iii) complexes incorporating 3- or
 4-pyridyl-substituted nitronyl and imino nitroxides
;
_journal_issue 24
_journal_name_full 'Dalton Transactions'
_journal_page_first 4604
_journal_paper_doi 10.1039/b310571g
_journal_year 2003
_chemical_formula_moiety 'C22 H30 Cl Cr N3 O6, 0.5(H2 O)'
_chemical_formula_sum 'C22 H31 Cl Cr N3 O6.5'
_chemical_formula_weight 528.95
_chemical_name_common
;
cis-Chlorobis(pentane-2,4-dionato)(4,4,5,5-tetramethyl-2-(3-
pyridyl)imidazolin-1-oxyl 3-oxide)chromium(iii) Hemihydrate
;
_chemical_name_systematic
;
cis-Chlorobis(pentane-2,4-dionato)(4,4,5,5-tetramethyl-2-(3-pyridyl)imidazolin-
1-oxyl 3-oxide)chromium(III) Hemihydrate
;
_space_group_IT_number 2
_symmetry_cell_setting triclinic
_symmetry_space_group_name_Hall '-P 1'
_symmetry_space_group_name_H-M 'P -1'
_atom_sites_solution_hydrogens geom
_atom_sites_solution_primary heavy
_atom_sites_solution_secondary difmap
_audit_creation_method SHELXL-97
_cell_angle_alpha 64.436(14)
_cell_angle_beta 89.618(17)
_cell_angle_gamma 67.315(15)
_cell_formula_units_Z 2
_cell_length_a 11.195(2)
_cell_length_b 11.638(3)
_cell_length_c 12.362(2)
_cell_measurement_reflns_used 24
_cell_measurement_temperature 296(2)
_cell_measurement_theta_max 15.0
_cell_measurement_theta_min 14.8
_cell_volume 1315.6(5)
_computing_cell_refinement 'MSC/AFC Diffractometer Control'
_computing_data_collection 'MSC/AFC Diffractometer Control'
_computing_data_reduction 'teXsan Ver. 1.11'
_computing_molecular_graphics ORTEP
_computing_publication_material SHELXL-97
_computing_structure_refinement 'SHELXL-97 (Sheldrick, 1997)'
_computing_structure_solution 'SHELXS-97 (Sheldrick, 1997)'
_diffrn_ambient_temperature 296(2)
_diffrn_measured_fraction_theta_full 1.000
_diffrn_measured_fraction_theta_max 1.000
_diffrn_measurement_device 'Rigaku AFC 5R'
_diffrn_measurement_device_type 'Rigaku AFC5R'
_diffrn_measurement_method \w-2\q
_diffrn_radiation_monochromator graphite
_diffrn_radiation_source 'rotating anode'
_diffrn_radiation_type 'Mo K\a'
_diffrn_radiation_wavelength 0.71069
_diffrn_reflns_av_R_equivalents 0.0244
_diffrn_reflns_av_sigmaI/netI 0.0887
_diffrn_reflns_limit_h_max 15
_diffrn_reflns_limit_h_min -15
_diffrn_reflns_limit_k_max 16
_diffrn_reflns_limit_k_min -14
_diffrn_reflns_limit_l_max 17
_diffrn_reflns_limit_l_min 0
_diffrn_reflns_number 8023
_diffrn_reflns_theta_full 30.01
_diffrn_reflns_theta_max 30.01
_diffrn_reflns_theta_min 2.01
_diffrn_standards_decay_% 0.18
_diffrn_standards_interval_count 150
_diffrn_standards_number 3
_exptl_absorpt_coefficient_mu 0.578
_exptl_absorpt_correction_T_max 1.000
_exptl_absorpt_correction_T_min 0.893
_exptl_absorpt_correction_type psi-scan
_exptl_absorpt_process_details '(North, Phillips & Mathews, 1968)'
_exptl_crystal_colour dark_blue
_exptl_crystal_density_diffrn 1.335
_exptl_crystal_density_method 'not measured'
_exptl_crystal_description prism
_exptl_crystal_F_000 554
_exptl_crystal_size_max 0.20
_exptl_crystal_size_mid 0.20
_exptl_crystal_size_min 0.20
_refine_diff_density_max 0.318
_refine_diff_density_min -0.369
_refine_diff_density_rms 0.057
_refine_ls_abs_structure_details centrosymmetric
_refine_ls_extinction_method none
_refine_ls_goodness_of_fit_ref 0.994
_refine_ls_hydrogen_treatment 'constr except for the H atoms of hydrated molecule which did not included'
_refine_ls_matrix_type full
_refine_ls_number_parameters 307
_refine_ls_number_reflns 7694
_refine_ls_number_restraints 0
_refine_ls_restrained_S_all 0.994
_refine_ls_R_factor_all 0.1432
_refine_ls_R_factor_gt 0.0428
_refine_ls_shift/su_max 0.005
_refine_ls_shift/su_mean 0.000
_refine_ls_structure_factor_coef Fsqd
_refine_ls_weighting_details 'calc w=1/[\s^2^(Fo^2^)+(0.0515P)^2^+0.0218P] where P=(Fo^2^+2Fc^2^)/3'
_refine_ls_weighting_scheme calc
_refine_ls_wR_factor_gt 0.1039
_refine_ls_wR_factor_ref 0.1297
_reflns_number_gt 3787
_reflns_number_total 7694
_reflns_threshold_expression 'I > 2\s(I)'
_cod_data_source_file b310571g.txt
_cod_data_source_block ClNIT3py
_cod_original_cell_volume 1315.6(4)
_cod_database_code 7013612

loop_
_symmetry_equiv_pos_as_xyz
'x, y, z'
'-x, -y, -z'

loop_
_atom_site_label
_atom_site_type_symbol
_atom_site_fract_x
_atom_site_fract_y
_atom_site_fract_z
_atom_site_U_iso_or_equiv
_atom_site_adp_type
_atom_site_occupancy
_atom_site_symmetry_multiplicity
_atom_site_calc_flag
_atom_site_refinement_flags
_atom_site_disorder_assembly
_atom_site_disorder_group
Cr Cr 0.76265(4) 0.97584(4) 0.74234(3) 0.03788(12) Uani 1 1 d . . .
Cl Cl 0.56842(7) 1.17414(7) 0.63353(6) 0.04939(17) Uani 1 1 d . . .
O1 O 0.7942(2) 0.6993(2) 1.37026(16) 0.0552(5) Uani 1 1 d . . .
O2 O 0.6376(2) 0.6039(2) 1.08957(17) 0.0622(6) Uani 1 1 d . . .
O3 O 0.85213(17) 1.09005(19) 0.74605(15) 0.0438(4) Uani 1 1 d . . .
O4 O 0.9220(2) 0.8026(2) 0.84285(18) 0.0547(5) Uani 1 1 d . . .
O5 O 0.6779(2) 0.8552(2) 0.75185(16) 0.0512(5) Uani 1 1 d . . .
O6 O 0.82127(19) 0.9795(2) 0.59310(16) 0.0512(5) Uani 1 1 d . . .
O10 O 0.4361(8) 0.5771(9) 0.9885(10) 0.174(4) Uani 0.50 1 d P . .
N1 N 0.7564(2) 0.6362(2) 1.32546(18) 0.0388(5) Uani 1 1 d . . .
N2 N 0.6836(2) 0.5895(2) 1.19168(18) 0.0412(5) Uani 1 1 d . . .
N3 N 0.70613(19) 0.9651(2) 0.90856(17) 0.0348(4) Uani 1 1 d . . .
C1 C 0.6873(2) 0.8246(2) 1.1114(2) 0.0317(5) Uani 1 1 d . . .
C2 C 0.7177(2) 0.8420(2) 0.9980(2) 0.0338(5) Uani 1 1 d . . .
H2 H 0.7475 0.7643 0.9836 0.040 Uiso 1 1 calc R . .
C4 C 0.6592(2) 1.0775(2) 0.9291(2) 0.0374(5) Uani 1 1 d . . .
H4 H 0.6504 1.1637 0.8671 0.045 Uiso 1 1 calc R . .
C5 C 0.6238(2) 1.0705(3) 1.0375(2) 0.0392(5) Uani 1 1 d . . .
H5 H 0.5907 1.1509 1.0480 0.047 Uiso 1 1 calc R . .
C6 C 0.6378(2) 0.9428(3) 1.1309(2) 0.0373(5) Uani 1 1 d . . .
H6 H 0.6148 0.9355 1.2052 0.044 Uiso 1 1 calc R . .
C7 C 0.7068(2) 0.6869(2) 1.2071(2) 0.0345(5) Uani 1 1 d . . .
C8 C 0.7832(3) 0.4836(3) 1.3985(2) 0.0500(7) Uani 1 1 d . . .
C9 C 0.6979(3) 0.4679(3) 1.3122(2) 0.0481(7) Uani 1 1 d . . .
C10 C 0.9305(4) 0.4014(4) 1.4131(4) 0.0898(12) Uani 1 1 d . . .
H10A H 0.9533 0.3025 1.4574 0.107 Uiso 1 1 calc R . .
H10B H 0.9777 0.4265 1.4571 0.107 Uiso 1 1 calc R . .
H10C H 0.9535 0.4234 1.3339 0.107 Uiso 1 1 calc R . .
C11 C 0.7427(4) 0.4597(4) 1.5213(3) 0.0784(11) Uani 1 1 d . . .
H11A H 0.6540 0.5271 1.5086 0.096 Uiso 1 1 calc R . .
H11B H 0.8011 0.4704 1.5690 0.096 Uiso 1 1 calc R . .
H11C H 0.7475 0.3664 1.5640 0.096 Uiso 1 1 calc R . .
C12 C 0.5579(3) 0.4960(3) 1.3355(3) 0.0646(9) Uani 1 1 d . . .
H12A H 0.5202 0.5816 1.3420 0.077 Uiso 1 1 calc R . .
H12B H 0.5601 0.4193 1.4102 0.077 Uiso 1 1 calc R . .
H12C H 0.5053 0.5047 1.2690 0.077 Uiso 1 1 calc R . .
C13 C 0.7593(4) 0.3304(3) 1.3061(3) 0.0772(11) Uani 1 1 d . . .
H13A H 0.7708 0.2539 1.3848 0.092 Uiso 1 1 calc R . .
H13B H 0.8434 0.3180 1.2825 0.092 Uiso 1 1 calc R . .
H13C H 0.7025 0.3321 1.2470 0.092 Uiso 1 1 calc R . .
C16 C 0.9992(3) 1.1599(4) 0.8060(3) 0.0615(8) Uani 1 1 d . . .
H16A H 1.0678 1.1213 0.8745 0.074 Uiso 1 1 calc R . .
H16B H 0.9235 1.2341 0.8083 0.074 Uiso 1 1 calc R . .
H16C H 1.0302 1.1966 0.7315 0.074 Uiso 1 1 calc R . .
C17 C 0.9623(3) 1.0471(3) 0.8121(2) 0.0465(6) Uani 1 1 d . . .
C18 C 1.0455(3) 0.9059(4) 0.8867(3) 0.0623(8) Uani 1 1 d . . .
H18 H 1.1233 0.8861 0.9319 0.074 Uiso 1 1 calc R . .
C19 C 1.0222(3) 0.7928(3) 0.8992(3) 0.0566(8) Uani 1 1 d . . .
C20 C 1.1192(4) 0.6444(4) 0.9868(3) 0.0894(12) Uani 1 1 d . . .
H20A H 1.0810 0.6064 1.0559 0.110 Uiso 1 1 calc R . .
H20B H 1.1986 0.6457 1.0141 0.110 Uiso 1 1 calc R . .
H20C H 1.1394 0.5871 0.9461 0.110 Uiso 1 1 calc R . .
C21 C 0.5786(4) 0.7407(4) 0.6946(3) 0.0906(13) Uani 1 1 d . . .
H21A H 0.4993 0.7853 0.7187 0.113 Uiso 1 1 calc R . .
H21B H 0.6295 0.6476 0.7594 0.113 Uiso 1 1 calc R . .
H21C H 0.5563 0.7353 0.6226 0.113 Uiso 1 1 calc R . .
C22 C 0.6582(3) 0.8253(3) 0.6680(3) 0.0541(7) Uani 1 1 d . . .
C23 C 0.7049(4) 0.8629(3) 0.5599(3) 0.0650(9) Uani 1 1 d . . .
H23 H 0.6819 0.8374 0.5043 0.080 Uiso 1 1 calc R . .
C24 C 0.7829(3) 0.9351(3) 0.5282(2) 0.0495(7) Uani 1 1 d . . .
C25 C 0.8283(4) 0.9676(3) 0.4083(3) 0.0692(10) Uani 1 1 d . . .
H25A H 0.9105 0.9744 0.4150 0.083 Uiso 1 1 calc R . .
H25B H 0.7634 1.0554 0.3459 0.083 Uiso 1 1 calc R . .
H25C H 0.8402 0.8940 0.3874 0.083 Uiso 1 1 calc R . .

loop_
_atom_site_aniso_label
_atom_site_aniso_U_11
_atom_site_aniso_U_22
_atom_site_aniso_U_33
_atom_site_aniso_U_23
_atom_site_aniso_U_13
_atom_site_aniso_U_12
Cr 0.0480(3) 0.0404(2) 0.0307(2) -0.01557(17) 0.00988(17) -0.0251(2)
Cl 0.0523(4) 0.0494(4) 0.0379(3) -0.0127(3) 0.0014(3) -0.0219(3)
O1 0.0754(14) 0.0602(12) 0.0406(10) -0.0218(9) 0.0016(9) -0.0405(11)
O2 0.1012(17) 0.0531(12) 0.0406(11) -0.0193(9) 0.0012(11) -0.0432(12)
O3 0.0464(11) 0.0499(10) 0.0407(10) -0.0185(8) 0.0076(8) -0.0288(9)
O4 0.0578(13) 0.0467(11) 0.0499(11) -0.0209(9) 0.0107(10) -0.0147(10)
O5 0.0785(14) 0.0543(11) 0.0397(10) -0.0226(9) 0.0161(9) -0.0455(11)
O6 0.0690(13) 0.0590(12) 0.0401(10) -0.0269(9) 0.0224(9) -0.0368(11)
O10 0.140(7) 0.171(8) 0.253(10) -0.127(8) 0.003(7) -0.071(6)
N1 0.0459(12) 0.0378(11) 0.0324(10) -0.0132(9) 0.0059(9) -0.0209(10)
N2 0.0568(14) 0.0348(11) 0.0344(11) -0.0138(9) 0.0070(10) -0.0243(10)
N3 0.0393(11) 0.0373(10) 0.0311(10) -0.0145(8) 0.0063(8) -0.0208(9)
C1 0.0328(12) 0.0331(11) 0.0312(11) -0.0132(9) 0.0038(9) -0.0179(10)
C2 0.0379(13) 0.0320(12) 0.0324(12) -0.0143(10) 0.0062(10) -0.0166(10)
C4 0.0418(14) 0.0324(12) 0.0348(12) -0.0109(10) 0.0033(10) -0.0180(11)
C5 0.0413(14) 0.0340(12) 0.0444(14) -0.0206(11) 0.0053(11) -0.0153(11)
C6 0.0418(14) 0.0409(13) 0.0327(12) -0.0174(11) 0.0070(10) -0.0208(11)
C7 0.0383(13) 0.0351(12) 0.0304(11) -0.0129(10) 0.0056(10) -0.0185(11)
C8 0.0656(19) 0.0322(13) 0.0398(14) -0.0096(11) 0.0009(13) -0.0168(13)
C9 0.0732(19) 0.0332(13) 0.0380(13) -0.0118(11) 0.0108(13) -0.0281(13)
C10 0.070(2) 0.065(2) 0.099(3) -0.031(2) -0.015(2) -0.0026(19)
C11 0.132(3) 0.067(2) 0.0355(15) -0.0092(15) 0.0091(18) -0.058(2)
C12 0.084(2) 0.066(2) 0.062(2) -0.0268(17) 0.0238(17) -0.0528(19)
C13 0.126(3) 0.0379(16) 0.061(2) -0.0213(15) 0.013(2) -0.0309(19)
C16 0.065(2) 0.093(2) 0.0524(17) -0.0349(17) 0.0159(15) -0.0570(19)
C17 0.0470(16) 0.0720(19) 0.0322(13) -0.0250(13) 0.0170(12) -0.0357(15)
C18 0.0413(16) 0.085(2) 0.0485(17) -0.0228(17) 0.0053(14) -0.0245(17)
C19 0.0502(18) 0.0621(19) 0.0406(15) -0.0218(14) 0.0173(13) -0.0101(15)
C20 0.075(3) 0.071(2) 0.071(2) -0.021(2) 0.003(2) 0.004(2)
C21 0.141(4) 0.106(3) 0.074(2) -0.044(2) 0.023(2) -0.097(3)
C22 0.076(2) 0.0469(16) 0.0501(16) -0.0230(13) 0.0052(15) -0.0354(16)
C23 0.107(3) 0.065(2) 0.0467(16) -0.0342(16) 0.0188(17) -0.049(2)
C24 0.0686(19) 0.0356(13) 0.0372(14) -0.0175(11) 0.0109(13) -0.0145(14)
C25 0.115(3) 0.0471(17) 0.0446(16) -0.0252(14) 0.0279(18) -0.0292(19)

loop_
_atom_type_symbol
_atom_type_description
_atom_type_scat_dispersion_real
_atom_type_scat_dispersion_imag
_atom_type_scat_source
Cr Cr 0.3209 0.6236 'International Tables Vol C Tables 4.2.6.8 and 6.1.1.4'
Cl Cl 0.1484 0.1585 'International Tables Vol C Tables 4.2.6.8 and 6.1.1.4'
O O 0.0106 0.0060 'International Tables Vol C Tables 4.2.6.8 and 6.1.1.4'
N N 0.0061 0.0033 'International Tables Vol C Tables 4.2.6.8 and 6.1.1.4'
C C 0.0033 0.0016 'International Tables Vol C Tables 4.2.6.8 and 6.1.1.4'
H H 0.0000 0.0000 'International Tables Vol C Tables 4.2.6.8 and 6.1.1.4'

loop_
_geom_angle_atom_site_label_1
_geom_angle_atom_site_label_2
_geom_angle_atom_site_label_3
_geom_angle
_geom_angle_site_symmetry_1
_geom_angle_site_symmetry_3
_geom_angle_publ_flag
O5 Cr O6 92.11(8) . . ?
O5 Cr O3 175.73(7) . . ?
O6 Cr O3 91.30(8) . . ?
O5 Cr O4 87.10(9) . . ?
O6 Cr O4 91.15(9) . . ?
O3 Cr O4 90.27(8) . . ?
O5 Cr N3 88.02(7) . . ?
O6 Cr N3 177.74(9) . . ?
O3 Cr N3 88.47(7) . . ?
O4 Cr N3 86.61(8) . . ?
O5 Cr Cl 90.80(7) . . ?
O6 Cr Cl 91.78(7) . . ?
O3 Cr Cl 91.65(6) . . ?
O4 Cr Cl 176.46(6) . . ?
N3 Cr Cl 90.47(6) . . ?
C17 O3 Cr 127.17(18) . . ?
C19 O4 Cr 126.9(2) . . ?
C22 O5 Cr 125.63(18) . . ?
C24 O6 Cr 125.41(18) . . ?
O1 N1 C7 125.8(2) . . ?
O1 N1 C8 122.0(2) . . ?
C7 N1 C8 111.5(2) . . ?
O2 N2 C7 125.5(2) . . ?
O2 N2 C9 122.5(2) . . ?
C7 N2 C9 111.36(19) . . ?
C2 N3 C4 118.0(2) . . ?
C2 N3 Cr 119.29(16) . . ?
C4 N3 Cr 122.70(16) . . ?
C2 C1 C6 118.2(2) . . ?
C2 C1 C7 120.7(2) . . ?
C6 C1 C7 121.1(2) . . ?
N3 C2 C1 123.0(2) . . ?
N3 C2 H2 118.5 . . ?
C1 C2 H2 118.5 . . ?
N3 C4 C5 122.8(2) . . ?
N3 C4 H4 118.6 . . ?
C5 C4 H4 118.6 . . ?
C4 C5 C6 119.2(2) . . ?
C4 C5 H5 120.4 . . ?
C6 C5 H5 120.4 . . ?
C5 C6 C1 118.6(2) . . ?
C5 C6 H6 120.7 . . ?
C1 C6 H6 120.7 . . ?
N2 C7 N1 109.7(2) . . ?
N2 C7 C1 126.1(2) . . ?
N1 C7 C1 124.2(2) . . ?
N1 C8 C10 105.6(3) . . ?
N1 C8 C11 108.8(2) . . ?
C10 C8 C11 111.6(3) . . ?
N1 C8 C9 100.99(19) . . ?
C10 C8 C9 113.6(3) . . ?
C11 C8 C9 115.1(3) . . ?
N2 C9 C13 110.9(2) . . ?
N2 C9 C12 105.5(2) . . ?
C13 C9 C12 109.6(3) . . ?
N2 C9 C8 101.13(19) . . ?
C13 C9 C8 115.1(3) . . ?
C12 C9 C8 113.9(2) . . ?
C8 C10 H10A 109.5 . . ?
C8 C10 H10B 109.5 . . ?
H10A C10 H10B 109.5 . . ?
C8 C10 H10C 109.5 . . ?
H10A C10 H10C 109.5 . . ?
H10B C10 H10C 109.5 . . ?
C8 C11 H11A 109.5 . . ?
C8 C11 H11B 109.5 . . ?
H11A C11 H11B 109.5 . . ?
C8 C11 H11C 109.5 . . ?
H11A C11 H11C 109.5 . . ?
H11B C11 H11C 109.5 . . ?
C9 C12 H12A 109.5 . . ?
C9 C12 H12B 109.5 . . ?
H12A C12 H12B 109.5 . . ?
C9 C12 H12C 109.5 . . ?
H12A C12 H12C 109.5 . . ?
H12B C12 H12C 109.5 . . ?
C9 C13 H13A 109.5 . . ?
C9 C13 H13B 109.5 . . ?
H13A C13 H13B 109.5 . . ?
C9 C13 H13C 109.5 . . ?
H13A C13 H13C 109.5 . . ?
H13B C13 H13C 109.5 . . ?
C17 C16 H16A 109.5 . . ?
C17 C16 H16B 109.5 . . ?
H16A C16 H16B 109.5 . . ?
C17 C16 H16C 109.5 . . ?
H16A C16 H16C 109.5 . . ?
H16B C16 H16C 109.5 . . ?
O3 C17 C18 124.2(3) . . ?
O3 C17 C16 115.4(3) . . ?
C18 C17 C16 120.3(3) . . ?
C19 C18 C17 125.5(3) . . ?
C19 C18 H18 117.3 . . ?
C17 C18 H18 117.3 . . ?
O4 C19 C18 124.7(3) . . ?
O4 C19 C20 115.2(3) . . ?
C18 C19 C20 120.1(3) . . ?
C19 C20 H20A 109.5 . . ?
C19 C20 H20B 109.5 . . ?
H20A C20 H20B 109.5 . . ?
C19 C20 H20C 109.5 . . ?
H20A C20 H20C 109.5 . . ?
H20B C20 H20C 109.5 . . ?
C22 C21 H21A 109.5 . . ?
C22 C21 H21B 109.5 . . ?
H21A C21 H21B 109.5 . . ?
C22 C21 H21C 109.5 . . ?
H21A C21 H21C 109.5 . . ?
H21B C21 H21C 109.5 . . ?
O5 C22 C23 125.2(3) . . ?
O5 C22 C21 114.6(3) . . ?
C23 C22 C21 120.2(3) . . ?
C24 C23 C22 125.2(3) . . ?
C24 C23 H23 117.4 . . ?
C22 C23 H23 117.4 . . ?
O6 C24 C23 125.2(3) . . ?
O6 C24 C25 115.0(3) . . ?
C23 C24 C25 119.7(3) . . ?
C24 C25 H25A 109.5 . . ?
C24 C25 H25B 109.5 . . ?
H25A C25 H25B 109.5 . . ?
C24 C25 H25C 109.5 . . ?
H25A C25 H25C 109.5 . . ?
H25B C25 H25C 109.5 . . ?

loop_
_geom_bond_atom_site_label_1
_geom_bond_atom_site_label_2
_geom_bond_distance
_geom_bond_site_symmetry_2
_geom_bond_publ_flag
Cr O5 1.9417(17) . ?
Cr O6 1.9426(18) . ?
Cr O3 1.9628(17) . ?
Cr O4 1.971(2) . ?
Cr N3 2.112(2) . ?
Cr Cl 2.3136(11) . ?
O1 N1 1.273(2) . ?
O2 N2 1.283(3) . ?
O3 C17 1.273(3) . ?
O4 C19 1.264(4) . ?
O5 C22 1.272(3) . ?
O6 C24 1.277(3) . ?
O10 O10 1.712(17) 2_667 ?
N1 C7 1.345(3) . ?
N1 C8 1.505(3) . ?
N2 C7 1.342(3) . ?
N2 C9 1.503(3) . ?
N3 C2 1.336(3) . ?
N3 C4 1.344(3) . ?
C1 C2 1.387(3) . ?
C1 C6 1.397(3) . ?
C1 C7 1.455(3) . ?
C2 H2 0.9300 . ?
C4 C5 1.373(3) . ?
C4 H4 0.9300 . ?
C5 C6 1.382(3) . ?
C5 H5 0.9300 . ?
C6 H6 0.9300 . ?
C8 C10 1.518(5) . ?
C8 C11 1.521(4) . ?
C8 C9 1.550(4) . ?
C9 C13 1.515(4) . ?
C9 C12 1.525(4) . ?
C10 H10A 0.9600 . ?
C10 H10B 0.9600 . ?
C10 H10C 0.9600 . ?
C11 H11A 0.9600 . ?
C11 H11B 0.9600 . ?
C11 H11C 0.9600 . ?
C12 H12A 0.9600 . ?
C12 H12B 0.9600 . ?
C12 H12C 0.9600 . ?
C13 H13A 0.9600 . ?
C13 H13B 0.9600 . ?
C13 H13C 0.9600 . ?
C16 C17 1.495(4) . ?
C16 H16A 0.9600 . ?
C16 H16B 0.9600 . ?
C16 H16C 0.9600 . ?
C17 C18 1.393(4) . ?
C18 C19 1.384(4) . ?
C18 H18 0.9300 . ?
C19 C20 1.513(4) . ?
C20 H20A 0.9600 . ?
C20 H20B 0.9600 . ?
C20 H20C 0.9600 . ?
C21 C22 1.504(4) . ?
C21 H21A 0.9600 . ?
C21 H21B 0.9600 . ?
C21 H21C 0.9600 . ?
C22 C23 1.382(4) . ?
C23 C24 1.378(4) . ?
C23 H23 0.9300 . ?
C24 C25 1.500(4) . ?
C25 H25A 0.9600 . ?
C25 H25B 0.9600 . ?
C25 H25C 0.9600 . ?

loop_
_geom_torsion_atom_site_label_1
_geom_torsion_atom_site_label_2
_geom_torsion_atom_site_label_3
_geom_torsion_atom_site_label_4
_geom_torsion
_geom_torsion_site_symmetry_1
_geom_torsion_site_symmetry_2
_geom_torsion_site_symmetry_3
_geom_torsion_site_symmetry_4
_geom_torsion_publ_flag
O5 Cr O3 C17 41.7(12) . . . . ?
O6 Cr O3 C17 -101.4(2) . . . . ?
O4 Cr O3 C17 -10.2(2) . . . . ?
N3 Cr O3 C17 76.4(2) . . . . ?
Cl Cr O3 C17 166.8(2) . . . . ?
O5 Cr O4 C19 -164.9(2) . . . . ?
O6 Cr O4 C19 103.0(2) . . . . ?
O3 Cr O4 C19 11.7(2) . . . . ?
N3 Cr O4 C19 -76.7(2) . . . . ?
Cl Cr O4 C19 -111.2(10) . . . . ?
O6 Cr O5 C22 -10.9(2) . . . . ?
O3 Cr O5 C22 -153.9(10) . . . . ?
O4 Cr O5 C22 -101.9(2) . . . . ?
N3 Cr O5 C22 171.4(2) . . . . ?
Cl Cr O5 C22 80.9(2) . . . . ?
O5 Cr O6 C24 11.4(2) . . . . ?
O3 Cr O6 C24 -171.1(2) . . . . ?
O4 Cr O6 C24 98.6(2) . . . . ?
N3 Cr O6 C24 104.8(19) . . . . ?
Cl Cr O6 C24 -79.4(2) . . . . ?
O5 Cr N3 C2 42.00(18) . . . . ?
O6 Cr N3 C2 -51(2) . . . . ?
O3 Cr N3 C2 -135.57(17) . . . . ?
O4 Cr N3 C2 -45.20(18) . . . . ?
Cl Cr N3 C2 132.79(17) . . . . ?
O5 Cr N3 C4 -138.42(19) . . . . ?
O6 Cr N3 C4 128.2(19) . . . . ?
O3 Cr N3 C4 44.01(19) . . . . ?
O4 Cr N3 C4 134.38(19) . . . . ?
Cl Cr N3 C4 -47.63(18) . . . . ?
C4 N3 C2 C1 -1.9(3) . . . . ?
Cr N3 C2 C1 177.66(17) . . . . ?
C6 C1 C2 N3 2.4(3) . . . . ?
C7 C1 C2 N3 -177.5(2) . . . . ?
C2 N3 C4 C5 0.3(3) . . . . ?
Cr N3 C4 C5 -179.26(17) . . . . ?
N3 C4 C5 C6 0.8(4) . . . . ?
C4 C5 C6 C1 -0.3(3) . . . . ?
C2 C1 C6 C5 -1.2(3) . . . . ?
C7 C1 C6 C5 178.7(2) . . . . ?
O2 N2 C7 N1 -179.3(2) . . . . ?
C9 N2 C7 N1 9.8(3) . . . . ?
O2 N2 C7 C1 -1.6(4) . . . . ?
C9 N2 C7 C1 -172.6(2) . . . . ?
O1 N1 C7 N2 176.9(2) . . . . ?
C8 N1 C7 N2 6.1(3) . . . . ?
O1 N1 C7 C1 -0.8(4) . . . . ?
C8 N1 C7 C1 -171.5(2) . . . . ?
C2 C1 C7 N2 -38.6(4) . . . . ?
C6 C1 C7 N2 141.5(2) . . . . ?
C2 C1 C7 N1 138.7(2) . . . . ?
C6 C1 C7 N1 -41.2(3) . . . . ?
O1 N1 C8 C10 -70.9(3) . . . . ?
C7 N1 C8 C10 100.3(3) . . . . ?
O1 N1 C8 C11 49.1(3) . . . . ?
C7 N1 C8 C11 -139.7(3) . . . . ?
O1 N1 C8 C9 170.6(2) . . . . ?
C7 N1 C8 C9 -18.3(3) . . . . ?
O2 N2 C9 C13 45.7(4) . . . . ?
C7 N2 C9 C13 -143.0(3) . . . . ?
O2 N2 C9 C12 -72.9(3) . . . . ?
C7 N2 C9 C12 98.4(2) . . . . ?
O2 N2 C9 C8 168.3(2) . . . . ?
C7 N2 C9 C8 -20.5(3) . . . . ?
N1 C8 C9 N2 21.5(3) . . . . ?
C10 C8 C9 N2 -91.1(3) . . . . ?
C11 C8 C9 N2 138.4(3) . . . . ?
N1 C8 C9 C13 141.1(3) . . . . ?
C10 C8 C9 C13 28.5(4) . . . . ?
C11 C8 C9 C13 -102.0(3) . . . . ?
N1 C8 C9 C12 -91.1(3) . . . . ?
C10 C8 C9 C12 156.3(3) . . . . ?
C11 C8 C9 C12 25.8(3) . . . . ?
Cr O3 C17 C18 6.3(4) . . . . ?
Cr O3 C17 C16 -173.35(17) . . . . ?
O3 C17 C18 C19 0.7(5) . . . . ?
C16 C17 C18 C19 -179.6(3) . . . . ?
Cr O4 C19 C18 -9.4(4) . . . . ?
Cr O4 C19 C20 169.7(2) . . . . ?
C17 C18 C19 O4 0.9(5) . . . . ?
C17 C18 C19 C20 -178.1(3) . . . . ?
Cr O5 C22 C23 6.5(5) . . . . ?
Cr O5 C22 C21 -174.3(2) . . . . ?
O5 C22 C23 C24 1.9(6) . . . . ?
C21 C22 C23 C24 -177.3(3) . . . . ?
Cr O6 C24 C23 -7.7(4) . . . . ?
Cr O6 C24 C25 171.9(2) . . . . ?
C22 C23 C24 O6 -1.2(5) . . . . ?
C22 C23 C24 C25 179.2(3) . . . . ?
